data_1000030
loop_
_publ_author_name
'Williams, A'
'Kwei, G H'
'Dreele, R B von'
'Larson, A C'
'Raistrick, I D'
'Bish, D L'

_publ_section_title
;
Joint X-ray and neutron refinement of the structure of superconducting
YBa~2~Cu~3~O~7-x~: precision structure, anisotropic thermal parameters,
strain and cation disorder
;
_journal_coden_ASTM PRBMDO
_journal_name_full
;
Physical Review, Serie 3. B - Condensed Matter (18,1978-)
;
_journal_page_first 7960
_journal_page_last 7962
_journal_paper_doi 10.1103/PhysRevB.37.7960
_journal_volume 37
_journal_year 1988
_chemical_formula_structural 'Y Ba2 Cu3 O6.9'
_chemical_formula_sum 'Ba2 Cu3 O6.9 Y'
_chemical_name_systematic 'Yttrium barium copper oxide (1/2/3/6.9)'
_space_group_IT_number 47
_symmetry_cell_setting orthorhombic
_symmetry_Int_Tables_number 47
_symmetry_space_group_name_Hall '-P 2 2'
_symmetry_space_group_name_H-M 'P m m m'
_cell_angle_alpha 90
_cell_angle_beta 90
_cell_angle_gamma 90
_cell_formula_units_Z 1
_cell_length_a 3.82030(8)
_cell_length_b 3.88548(10)
_cell_length_c 11.68349(23)
_cell_volume 173.4
_refine_ls_R_factor_all 0.0524
_cod_database_code 1000030

loop_
_symmetry_equiv_pos_as_xyz
x,y,z
-x,-y,z
x,-y,-z
-x,y,-z
-x,-y,-z
x,y,-z
-x,y,z
x,-y,z

loop_
_atom_site_aniso_label
_atom_site_aniso_U_11
_atom_site_aniso_U_22
_atom_site_aniso_U_33
_atom_site_aniso_U_12
_atom_site_aniso_U_13
_atom_site_aniso_U_23
Y1 0.0085(8) 0.0106(8) 0.0085(6) 0. 0. 0.
Ba1 0.0078(6) 0.0096(7) 0.0198(5) 0. 0. 0.
Cu1 0.0080(9) 0.0115(9) 0.0150(7) 0. 0. 0.
Cu2 0.0033(5) 0.0036(5) 0.0207(5) 0. 0. 0.
O1 0.0161(16) 0.0104(11) 0.0080(14) 0. 0. 0.
O2 0.0039(6) 0.0068(7) 0.0203(11) 0. 0. 0.
O3 0.0109(8) 0.0084(7) 0.0056(11) 0. 0. 0.
O4 0.0162(11) 0.0123(9) 0.0097(7) 0. 0. 0.

loop_
_atom_site_label
_atom_site_type_symbol
_atom_site_symmetry_multiplicity
_atom_site_Wyckoff_symbol
_atom_site_fract_x
_atom_site_fract_y
_atom_site_fract_z
_atom_site_occupancy
_atom_site_attached_hydrogens
_atom_site_calc_flag
Y1 Y3+ 1 h 0.5 0.5 0.5 1. 0 d
Ba1 Ba2+ 2 t 0.5 0.5 0.18393(6) 1. 0 d
Cu1 Cu2+ 1 a 0. 0. 0. 1. 0 d
Cu2 Cu2+ 2 q 0. 0. 0.35501(8) 1. 0 d
O1 O2- 1 e 0. 0.5 0. 0.910(8) 0 d
O2 O2- 2 s 0.5 0. 0.37819(15) 1. 0 d
O3 O2- 2 r 0. 0.5 0.37693(16) 1. 0 d
O4 O2- 2 q 0. 0. 0.15840(13) 1. 0 d

loop_
_atom_type_symbol
_atom_type_oxidation_number
Y3+ 3.000
Ba2+ 2.000
Cu2+ 2.270
O2- -2.000
